data_7013135
loop_
_publ_author_name
'Tubbs, Kyle J.'
'Fuller, Amy L.'
'Bennett, Brian'
'Arif, Atta M.'
'Makowska-Grzyska, Magdalena M.'
'Berreau, Lisa M.'

_publ_section_title
;
 Evaluation of the influence of a thioether substituent on the solid
 state and solution properties of N~3~S-ligated copper(II) complexes
;
_journal_coden_ASTM DTARAF
_journal_issue 15
_journal_name_full 'Dalton Transactions'
_journal_page_first 3111
_journal_page_last 3116
_journal_paper_doi 10.1039/b304846b
_journal_year 2003
_chemical_formula_sum 'C30 H43 Cl2 Cu N5 O4 S'
_chemical_formula_weight 704.19
_chemical_name_common '[(pbnpa)Cu-Cl]ClO4'
_space_group_IT_number 14
_symmetry_cell_setting monoclinic
_symmetry_space_group_name_Hall '-P 2ybc'
_symmetry_space_group_name_H-M 'P 1 21/c 1'
_atom_sites_solution_hydrogens geom
_atom_sites_solution_primary direct
_atom_sites_solution_secondary difmap
_audit_creation_method SHELXL-97
_cell_angle_alpha 90.00
_cell_angle_beta 97.4909(7)
_cell_angle_gamma 90.00
_cell_formula_units_Z 4
_cell_length_a 11.0077(2)
_cell_length_b 14.5441(2)
_cell_length_c 20.7276(5)
_cell_measurement_reflns_used 7171
_cell_measurement_temperature 200(1)
_cell_measurement_theta_max 27.485
_cell_measurement_theta_min 1.018
_cell_volume 3290.11(11)
_computing_cell_refinement DENZO-SMN
_computing_data_collection 'Nonius COLLECT'
_computing_data_reduction DENZO-SMN
_computing_molecular_graphics 'WinGX, Ortep3'
_computing_structure_refinement 'SHELXL-97 (Sheldrick, 1997)'
_computing_structure_solution SIR97
_diffrn_ambient_temperature 200(1)
_diffrn_measured_fraction_theta_full 0.996
_diffrn_measured_fraction_theta_max 0.996
_diffrn_measurement_device_type 'Nonius KappaCCD Diffractometer'
_diffrn_measurement_method 'Phi plus Omega scan'
_diffrn_radiation_monochromator graphite
_diffrn_radiation_source 'fine-focus sealed tube'
_diffrn_radiation_type MoK\a
_diffrn_radiation_wavelength 0.71073
_diffrn_reflns_av_R_equivalents 0.0427
_diffrn_reflns_av_sigmaI/netI 0.0719
_diffrn_reflns_limit_h_max 14
_diffrn_reflns_limit_h_min -14
_diffrn_reflns_limit_k_max 18
_diffrn_reflns_limit_k_min -17
_diffrn_reflns_limit_l_max 26
_diffrn_reflns_limit_l_min -26
_diffrn_reflns_number 13782
_diffrn_reflns_theta_full 27.47
_diffrn_reflns_theta_max 27.47
_diffrn_reflns_theta_min 3.22
_diffrn_standards_decay_% '< 2.0'
_exptl_absorpt_coefficient_mu 0.932
_exptl_absorpt_correction_T_max 0.8355
_exptl_absorpt_correction_T_min 0.7803
_exptl_absorpt_correction_type multi-scan
_exptl_absorpt_process_details 'DENZO-SMN (Otwinowski & Minor, 1997)'
_exptl_crystal_colour 'dark green-blue'
_exptl_crystal_density_diffrn 1.422
_exptl_crystal_density_method 'not measured'
_exptl_crystal_description prism
_exptl_crystal_F_000 1476
_exptl_crystal_size_max 0.28
_exptl_crystal_size_mid 0.25
_exptl_crystal_size_min 0.20
_refine_diff_density_max 0.637
_refine_diff_density_min -0.549
_refine_diff_density_rms 0.071
_refine_ls_extinction_method none
_refine_ls_goodness_of_fit_ref 1.014
_refine_ls_hydrogen_treatment mixed
_refine_ls_matrix_type full
_refine_ls_number_parameters 572
_refine_ls_number_reflns 7509
_refine_ls_number_restraints 3
_refine_ls_restrained_S_all 1.022
_refine_ls_R_factor_all 0.0901
_refine_ls_R_factor_gt 0.0462
_refine_ls_shift/su_max 0.002
_refine_ls_shift/su_mean 0.000
_refine_ls_structure_factor_coef Fsqd
_refine_ls_weighting_details 'calc w=1/[\s^2^(Fo^2^)+(0.0531P)^2^+1.3786P] where P=(Fo^2^+2Fc^2^)/3'
_refine_ls_weighting_scheme calc
_refine_ls_wR_factor_gt 0.1027
_refine_ls_wR_factor_ref 0.1193
_reflns_number_gt 4990
_reflns_number_total 7509
_reflns_threshold_expression >2sigma(I)
_cod_data_source_file b304846b.txt
_cod_data_source_block usu049
_cod_depositor_comments
;
The following automatic conversions were performed:
'_exptl_absorpt_correction_type' value 'Multi-scan' changed to
'multi-scan' according to
'/home/saulius/struct/CIF-dictionaries/cif_core.dic' dictionary named
'cif_core.dic' version 2.4.1 from 2010-06-29.

Automatic conversion script
Id: cif_fix_enum 1527 2010-12-29 10:47:43Z saulius 
;
_cod_original_sg_symbol_H-M 'P 21/c'
_cod_database_code 7013135

loop_
_symmetry_equiv_pos_as_xyz
'x, y, z'
'-x, y+1/2, -z+1/2'
'-x, -y, -z'
'x, -y-1/2, z-1/2'

loop_
_atom_site_label
_atom_site_type_symbol
_atom_site_fract_x
_atom_site_fract_y
_atom_site_fract_z
_atom_site_U_iso_or_equiv
_atom_site_adp_type
_atom_site_occupancy
_atom_site_symmetry_multiplicity
_atom_site_calc_flag
_atom_site_refinement_flags
_atom_site_disorder_assembly
_atom_site_disorder_group
Cu1 Cu 0.40868(3) 0.20638(2) 0.518811(16) 0.02714(11) Uani 1 1 d . . .
Cl1 Cl 0.23828(7) 0.14444(5) 0.55055(4) 0.03363(18) Uani 1 1 d . . .
Cl2 Cl 0.81285(8) 0.33850(6) 0.29672(5) 0.0524(2) Uani 1 1 d . . .
S1 S 0.40892(7) 0.36273(5) 0.45219(4) 0.03314(18) Uani 1 1 d . . .
O1 O 0.7890(4) 0.3380(4) 0.3612(2) 0.1373(17) Uani 1 1 d . A .
O2 O 0.7518(6) 0.4132(4) 0.2732(2) 0.124(3) Uani 0.805(7) 1 d PD A 1
O3 O 0.9368(4) 0.3338(5) 0.3004(3) 0.138(3) Uani 0.805(7) 1 d PD A 1
O4 O 0.7477(9) 0.2490(7) 0.2962(5) 0.105(3) Uiso 0.403(3) 1 d PD A 1
O4A O 0.7680(11) 0.2747(8) 0.2493(6) 0.107(3) Uiso 0.403(3) 1 d P A 2
O2' O 0.8666(16) 0.4338(10) 0.2754(8) 0.070(5) Uiso 0.195(7) 1 d PD A 2
O3' O 0.8632(17) 0.2741(10) 0.2542(8) 0.070(5) Uiso 0.195(7) 1 d PD A 2
O4' O 0.7028(15) 0.3415(13) 0.2384(9) 0.086(6) Uiso 0.195(7) 1 d PD A 2
N1 N 0.4513(2) 0.29395(16) 0.59433(11) 0.0293(5) Uani 1 1 d . . .
N2 N 0.2568(2) 0.35244(19) 0.59572(14) 0.0390(7) Uani 1 1 d . . .
N3 N 0.5945(2) 0.20520(15) 0.51952(12) 0.0295(5) Uani 1 1 d . . .
N4 N 0.4128(2) 0.12300(15) 0.44155(11) 0.0276(5) Uani 1 1 d . . .
N5 N 0.2110(2) 0.13950(17) 0.39574(13) 0.0319(6) Uani 1 1 d . . .
C1 C 0.3777(3) 0.34265(18) 0.36707(14) 0.0298(6) Uani 1 1 d . . .
C2 C 0.2559(3) 0.3487(2) 0.34077(17) 0.0361(7) Uani 1 1 d . . .
C3 C 0.2215(4) 0.3351(2) 0.27524(18) 0.0440(8) Uani 1 1 d . . .
C4 C 0.3097(4) 0.3151(2) 0.23528(18) 0.0472(9) Uani 1 1 d . . .
C5 C 0.4303(4) 0.3083(2) 0.26097(17) 0.0440(8) Uani 1 1 d . . .
C6 C 0.4662(3) 0.3223(2) 0.32678(15) 0.0356(7) Uani 1 1 d . . .
C7 C 0.5745(3) 0.3658(2) 0.47026(17) 0.0359(7) Uani 1 1 d . . .
C8 C 0.6386(3) 0.2723(2) 0.47336(17) 0.0358(7) Uani 1 1 d . . .
C9 C 0.6449(3) 0.2214(2) 0.58801(16) 0.0367(7) Uani 1 1 d . . .
C10 C 0.5738(3) 0.2968(2) 0.61602(14) 0.0315(6) Uani 1 1 d . . .
C11 C 0.6251(3) 0.3617(2) 0.65849(16) 0.0384(8) Uani 1 1 d . . .
C12 C 0.5499(3) 0.4295(2) 0.67877(17) 0.0440(8) Uani 1 1 d . . .
C13 C 0.4275(3) 0.4294(2) 0.65834(16) 0.0396(8) Uani 1 1 d . . .
C14 C 0.3766(3) 0.3591(2) 0.61619(14) 0.0317(7) Uani 1 1 d . . .
C15 C 0.1635(4) 0.4171(3) 0.6123(3) 0.0582(11) Uani 1 1 d . . .
C16 C 0.0346(3) 0.3793(2) 0.59761(18) 0.0432(8) Uani 1 1 d . . .
C17 C 0.0060(6) 0.3513(6) 0.5266(3) 0.0898(19) Uani 1 1 d . . .
C18 C -0.0530(5) 0.4559(4) 0.6121(3) 0.0693(13) Uani 1 1 d . . .
C19 C 0.0196(4) 0.2980(3) 0.6421(3) 0.0753(15) Uani 1 1 d . . .
C20 C 0.6189(3) 0.1107(2) 0.49713(17) 0.0350(7) Uani 1 1 d . . .
C21 C 0.5271(3) 0.0879(2) 0.43888(15) 0.0321(7) Uani 1 1 d . . .
C22 C 0.5558(3) 0.0345(2) 0.38851(17) 0.0410(8) Uani 1 1 d . . .
C23 C 0.4626(3) 0.0134(2) 0.33938(17) 0.0438(8) Uani 1 1 d . . .
C24 C 0.3478(3) 0.0468(2) 0.34053(16) 0.0383(7) Uani 1 1 d . . .
C25 C 0.3222(3) 0.10334(18) 0.39243(14) 0.0289(6) Uani 1 1 d . . .
C26 C 0.1009(3) 0.1263(2) 0.34837(16) 0.0354(7) Uani 1 1 d . . .
C27 C 0.0080(3) 0.0571(2) 0.36884(15) 0.0352(7) Uani 1 1 d . . .
C28 C -0.0491(4) 0.0945(3) 0.42677(19) 0.0465(9) Uani 1 1 d . . .
C29 C -0.0922(4) 0.0451(3) 0.3113(2) 0.0550(10) Uani 1 1 d . . .
C30 C 0.0688(4) -0.0352(3) 0.3869(3) 0.0521(10) Uani 1 1 d . . .
H2 H 0.201(3) 0.359(2) 0.3675(17) 0.046(10) Uiso 1 1 d . . .
H2N H 0.234(3) 0.305(2) 0.5739(15) 0.031(9) Uiso 1 1 d . . .
H3 H 0.146(3) 0.339(2) 0.2587(17) 0.048(11) Uiso 1 1 d . . .
H4 H 0.288(4) 0.303(3) 0.196(2) 0.062(12) Uiso 1 1 d . . .
H5 H 0.490(3) 0.295(2) 0.2340(16) 0.037(9) Uiso 1 1 d . . .
H6 H 0.549(4) 0.320(3) 0.3408(19) 0.058(11) Uiso 1 1 d . . .
H7A H 0.605(3) 0.400(2) 0.4364(17) 0.048(10) Uiso 1 1 d . . .
H7B H 0.593(3) 0.396(2) 0.514(2) 0.058(11) Uiso 1 1 d . . .
H7N H 0.204(3) 0.1633(19) 0.4290(15) 0.020(8) Uiso 1 1 d . . .
H8A H 0.629(3) 0.248(2) 0.4322(15) 0.027(8) Uiso 1 1 d . . .
H8B H 0.726(3) 0.2854(19) 0.4858(15) 0.034(8) Uiso 1 1 d . . .
H9A H 0.723(3) 0.236(2) 0.5930(16) 0.042(9) Uiso 1 1 d . . .
H9B H 0.642(3) 0.167(2) 0.6129(15) 0.031(8) Uiso 1 1 d . . .
H11 H 0.703(3) 0.360(2) 0.6689(16) 0.041(10) Uiso 1 1 d . . .
H12 H 0.586(3) 0.474(2) 0.7077(16) 0.039(9) Uiso 1 1 d . . .
H13 H 0.379(3) 0.479(2) 0.6701(17) 0.052(10) Uiso 1 1 d . . .
H15A H 0.182(4) 0.427(3) 0.662(2) 0.088(15) Uiso 1 1 d . . .
H15B H 0.172(3) 0.473(3) 0.5882(19) 0.063(12) Uiso 1 1 d . . .
H17A H 0.051(5) 0.401(4) 0.510(3) 0.11(2) Uiso 1 1 d . . .
H17B H -0.088(7) 0.334(5) 0.512(3) 0.16(3) Uiso 1 1 d . . .
H17C H 0.056(5) 0.294(3) 0.514(3) 0.109(18) Uiso 1 1 d . . .
H18A H -0.128(4) 0.429(3) 0.6002(19) 0.057(12) Uiso 1 1 d . . .
H18B H -0.033(5) 0.480(4) 0.658(3) 0.105(19) Uiso 1 1 d . . .
H18C H -0.038(4) 0.509(3) 0.588(2) 0.079(14) Uiso 1 1 d . . .
H19A H 0.024(6) 0.322(5) 0.701(4) 0.18(3) Uiso 1 1 d . . .
H19B H -0.066(6) 0.277(4) 0.628(3) 0.13(2) Uiso 1 1 d . . .
H19C H 0.070(4) 0.247(3) 0.634(2) 0.079(14) Uiso 1 1 d . . .
H20A H 0.699(3) 0.105(2) 0.4845(16) 0.044(9) Uiso 1 1 d . . .
H20B H 0.609(3) 0.071(2) 0.5327(15) 0.030(8) Uiso 1 1 d . . .
H22 H 0.634(3) 0.011(2) 0.3894(15) 0.035(8) Uiso 1 1 d . . .
H23 H 0.476(3) -0.022(2) 0.3071(17) 0.041(9) Uiso 1 1 d . . .
H24 H 0.286(3) 0.034(2) 0.3103(17) 0.042(10) Uiso 1 1 d . . .
H26A H 0.061(3) 0.183(2) 0.3413(14) 0.030(8) Uiso 1 1 d . . .
H26B H 0.129(3) 0.107(2) 0.3050(17) 0.041(9) Uiso 1 1 d . . .
H28A H -0.090(3) 0.150(2) 0.4157(17) 0.044(10) Uiso 1 1 d . . .
H28B H -0.113(3) 0.049(2) 0.4378(17) 0.052(10) Uiso 1 1 d . . .
H28C H 0.012(3) 0.107(2) 0.4622(19) 0.051(10) Uiso 1 1 d . . .
H29A H -0.059(4) 0.021(3) 0.276(2) 0.070(13) Uiso 1 1 d . . .
H29B H -0.129(3) 0.105(3) 0.2997(18) 0.055(11) Uiso 1 1 d . . .
H29C H -0.154(4) -0.001(3) 0.3252(18) 0.062(11) Uiso 1 1 d . . .
H30A H 0.104(3) -0.059(2) 0.3555(19) 0.050(11) Uiso 1 1 d . . .
H30B H 0.008(3) -0.080(2) 0.4022(18) 0.055(10) Uiso 1 1 d . . .
H30C H 0.133(3) -0.031(2) 0.4218(17) 0.040(10) Uiso 1 1 d . . .

loop_
_atom_site_aniso_label
_atom_site_aniso_U_11
_atom_site_aniso_U_22
_atom_site_aniso_U_33
_atom_site_aniso_U_23
_atom_site_aniso_U_13
_atom_site_aniso_U_12
Cu1 0.02351(19) 0.0313(2) 0.0276(2) -0.00174(14) 0.00702(14) -0.00200(14)
Cl1 0.0302(4) 0.0409(4) 0.0312(4) -0.0021(3) 0.0097(3) -0.0092(3)
Cl2 0.0412(5) 0.0550(5) 0.0614(6) -0.0079(4) 0.0083(4) 0.0101(4)
S1 0.0370(4) 0.0346(4) 0.0287(4) -0.0003(3) 0.0076(3) 0.0028(3)
O1 0.108(3) 0.215(5) 0.095(3) 0.045(3) 0.037(3) -0.012(3)
O2 0.166(6) 0.111(4) 0.093(4) 0.032(3) 0.013(3) 0.098(4)
O3 0.038(3) 0.189(6) 0.191(6) 0.040(5) 0.037(3) 0.026(3)
N1 0.0277(13) 0.0347(13) 0.0263(13) 0.0012(10) 0.0073(10) -0.0052(10)
N2 0.0311(15) 0.0392(15) 0.0490(18) -0.0160(13) 0.0140(13) -0.0056(12)
N3 0.0240(13) 0.0330(13) 0.0320(14) 0.0039(10) 0.0055(10) -0.0015(10)
N4 0.0274(13) 0.0282(12) 0.0289(13) 0.0013(10) 0.0097(11) -0.0014(10)
N5 0.0331(15) 0.0376(14) 0.0252(14) -0.0050(11) 0.0047(11) -0.0012(11)
C1 0.0360(17) 0.0243(14) 0.0294(16) 0.0043(12) 0.0050(13) -0.0011(12)
C2 0.0350(19) 0.0366(17) 0.0381(19) 0.0041(14) 0.0098(15) 0.0028(13)
C3 0.042(2) 0.047(2) 0.041(2) 0.0083(16) -0.0023(17) 0.0006(16)
C4 0.062(3) 0.051(2) 0.0272(19) -0.0016(15) 0.0017(18) -0.0023(17)
C5 0.053(2) 0.047(2) 0.0335(19) 0.0002(15) 0.0127(17) 0.0038(16)
C6 0.0368(19) 0.0413(18) 0.0302(17) 0.0026(13) 0.0103(14) 0.0017(14)
C7 0.0389(19) 0.0356(17) 0.0336(18) 0.0015(14) 0.0061(15) -0.0082(13)
C8 0.0271(17) 0.0432(18) 0.0382(19) 0.0072(15) 0.0082(14) -0.0043(13)
C9 0.0257(18) 0.048(2) 0.0355(18) 0.0042(15) 0.0010(14) -0.0040(14)
C10 0.0284(16) 0.0405(17) 0.0257(15) 0.0049(13) 0.0043(12) -0.0056(12)
C11 0.0333(19) 0.051(2) 0.0305(17) 0.0010(14) 0.0030(15) -0.0129(15)
C12 0.051(2) 0.049(2) 0.0331(18) -0.0087(15) 0.0078(16) -0.0188(16)
C13 0.042(2) 0.0414(19) 0.0380(19) -0.0082(15) 0.0140(15) -0.0098(15)
C14 0.0323(17) 0.0363(16) 0.0283(16) -0.0010(12) 0.0109(13) -0.0081(12)
C15 0.041(2) 0.046(2) 0.092(4) -0.019(2) 0.026(2) -0.0013(16)
C16 0.0317(18) 0.0463(19) 0.053(2) 0.0038(16) 0.0112(16) 0.0056(14)
C17 0.068(4) 0.127(5) 0.067(3) -0.025(4) -0.017(3) 0.033(4)
C18 0.051(3) 0.064(3) 0.099(4) 0.005(3) 0.030(3) 0.016(2)
C19 0.047(3) 0.067(3) 0.118(5) 0.031(3) 0.033(3) 0.011(2)
C20 0.0281(17) 0.0374(17) 0.0417(19) 0.0031(14) 0.0121(14) 0.0052(13)
C21 0.0309(16) 0.0333(16) 0.0336(17) 0.0075(13) 0.0106(13) 0.0038(12)
C22 0.044(2) 0.0385(18) 0.045(2) 0.0021(14) 0.0219(17) 0.0097(15)
C23 0.059(2) 0.0415(19) 0.0347(19) -0.0087(15) 0.0204(17) 0.0017(16)
C24 0.046(2) 0.0402(18) 0.0293(18) -0.0042(14) 0.0068(16) -0.0010(15)
C25 0.0358(17) 0.0263(14) 0.0258(15) 0.0028(11) 0.0089(13) -0.0016(12)
C26 0.0370(18) 0.0364(18) 0.0315(18) 0.0033(14) -0.0010(14) -0.0021(14)
C27 0.0337(17) 0.0374(17) 0.0350(17) -0.0026(13) 0.0057(14) -0.0033(13)
C28 0.038(2) 0.058(2) 0.044(2) -0.0071(18) 0.0103(18) -0.0030(18)
C29 0.048(2) 0.064(3) 0.050(2) -0.011(2) -0.0024(19) -0.014(2)
C30 0.054(3) 0.039(2) 0.068(3) 0.0043(19) 0.022(2) -0.0024(17)

loop_
_atom_type_symbol
_atom_type_description
_atom_type_scat_dispersion_real
_atom_type_scat_dispersion_imag
_atom_type_scat_source
C C 0.0033 0.0016 'International Tables Vol C Tables 4.2.6.8 and 6.1.1.4'
H H 0.0000 0.0000 'International Tables Vol C Tables 4.2.6.8 and 6.1.1.4'
N N 0.0061 0.0033 'International Tables Vol C Tables 4.2.6.8 and 6.1.1.4'
O O 0.0106 0.0060 'International Tables Vol C Tables 4.2.6.8 and 6.1.1.4'
S S 0.1246 0.1234 'International Tables Vol C Tables 4.2.6.8 and 6.1.1.4'
Cl Cl 0.1484 0.1585 'International Tables Vol C Tables 4.2.6.8 and 6.1.1.4'
Cu Cu 0.3201 1.2651 'International Tables Vol C Tables 4.2.6.8 and 6.1.1.4'

loop_
_geom_angle_atom_site_label_1
_geom_angle_atom_site_label_2
_geom_angle_atom_site_label_3
_geom_angle
_geom_angle_site_symmetry_1
_geom_angle_site_symmetry_3
_geom_angle_publ_flag
N4 Cu1 N1 165.08(9) . . ?
N4 Cu1 N3 82.78(9) . . ?
N1 Cu1 N3 82.46(9) . . ?
N4 Cu1 Cl1 95.59(7) . . ?
N1 Cu1 Cl1 98.26(7) . . ?
N3 Cu1 Cl1 149.82(7) . . ?
N4 Cu1 S1 95.76(7) . . ?
N1 Cu1 S1 81.25(7) . . ?
N3 Cu1 S1 86.68(7) . . ?
Cl1 Cu1 S1 123.37(3) . . ?
O2 Cl2 O3 121.0(4) . . ?
O2 Cl2 O4A 99.7(5) . . ?
O3 Cl2 O4A 105.5(6) . . ?
O2 Cl2 O1 101.8(3) . . ?
O3 Cl2 O1 105.0(3) . . ?
O4A Cl2 O1 125.3(5) . . ?
O2 Cl2 O3' 121.3(7) . . ?
O3 Cl2 O3' 62.6(7) . . ?
O4A Cl2 O3' 42.9(7) . . ?
O1 Cl2 O3' 135.7(7) . . ?
O2 Cl2 O4 119.4(5) . . ?
O3 Cl2 O4 115.9(5) . . ?
O4A Cl2 O4 44.4(5) . . ?
O1 Cl2 O4 81.5(5) . . ?
O3' Cl2 O4 69.6(8) . . ?
O2 Cl2 O2' 51.5(6) . . ?
O3 Cl2 O2' 69.6(7) . . ?
O4A Cl2 O2' 119.6(8) . . ?
O1 Cl2 O2' 113.1(6) . . ?
O3' Cl2 O2' 102.1(8) . . ?
O4 Cl2 O2' 163.3(7) . . ?
O2 Cl2 O4' 53.5(7) . . ?
O3 Cl2 O4' 134.6(7) . . ?
O4A Cl2 O4' 47.2(7) . . ?
O1 Cl2 O4' 120.4(7) . . ?
O3' Cl2 O4' 82.5(9) . . ?
O4 Cl2 O4' 72.6(8) . . ?
O2' Cl2 O4' 92.2(8) . . ?
C1 S1 C7 105.54(15) . . ?
C1 S1 Cu1 111.21(9) . . ?
C7 S1 Cu1 89.00(11) . . ?
O3' O4A O4' 126.1(16) . . ?
O3' O4A Cl2 71.2(11) . . ?
O4' O4A Cl2 75.2(11) . . ?
O4A O3' Cl2 65.9(11) . . ?
O4A O4' Cl2 57.6(9) . . ?
C10 N1 C14 118.7(2) . . ?
C10 N1 Cu1 113.15(19) . . ?
C14 N1 Cu1 127.00(19) . . ?
C14 N2 C15 124.9(3) . . ?
C14 N2 H2N 116(2) . . ?
C15 N2 H2N 119(2) . . ?
C9 N3 C20 112.8(2) . . ?
C9 N3 C8 113.6(2) . . ?
C20 N3 C8 108.5(2) . . ?
C9 N3 Cu1 104.88(18) . . ?
C20 N3 Cu1 103.16(17) . . ?
C8 N3 Cu1 113.52(18) . . ?
C25 N4 C21 118.8(2) . . ?
C25 N4 Cu1 129.15(19) . . ?
C21 N4 Cu1 111.97(19) . . ?
C25 N5 C26 126.3(3) . . ?
C25 N5 H7N 115(2) . . ?
C26 N5 H7N 118(2) . . ?
C2 C1 C6 119.6(3) . . ?
C2 C1 S1 115.6(2) . . ?
C6 C1 S1 124.7(2) . . ?
C3 C2 C1 120.5(3) . . ?
C3 C2 H2 121(2) . . ?
C1 C2 H2 118(2) . . ?
C2 C3 C4 119.7(4) . . ?
C2 C3 H3 121(2) . . ?
C4 C3 H3 119(2) . . ?
C5 C4 C3 120.1(4) . . ?
C5 C4 H4 120(3) . . ?
C3 C4 H4 119(3) . . ?
C4 C5 C6 120.7(3) . . ?
C4 C5 H5 120(2) . . ?
C6 C5 H5 119(2) . . ?
C5 C6 C1 119.3(3) . . ?
C5 C6 H6 117(2) . . ?
C1 C6 H6 124(2) . . ?
C8 C7 S1 115.6(2) . . ?
C8 C7 H7A 107(2) . . ?
S1 C7 H7A 108(2) . . ?
C8 C7 H7B 108(2) . . ?
S1 C7 H7B 106(2) . . ?
H7A C7 H7B 113(3) . . ?
N3 C8 C7 115.0(3) . . ?
N3 C8 H8A 109.6(19) . . ?
C7 C8 H8A 108.2(19) . . ?
N3 C8 H8B 110.4(18) . . ?
C7 C8 H8B 105.7(17) . . ?
H8A C8 H8B 108(3) . . ?
N3 C9 C10 109.7(2) . . ?
N3 C9 H9A 113(2) . . ?
C10 C9 H9A 109(2) . . ?
N3 C9 H9B 110.9(18) . . ?
C10 C9 H9B 110.3(18) . . ?
H9A C9 H9B 104(3) . . ?
C11 C10 N1 122.8(3) . . ?
C11 C10 C9 124.1(3) . . ?
N1 C10 C9 113.0(3) . . ?
C10 C11 C12 118.3(3) . . ?
C10 C11 H11 117(2) . . ?
C12 C11 H11 124(2) . . ?
C13 C12 C11 120.8(3) . . ?
C13 C12 H12 122(2) . . ?
C11 C12 H12 118(2) . . ?
C12 C13 C14 119.4(3) . . ?
C12 C13 H13 119(2) . . ?
C14 C13 H13 121(2) . . ?
N2 C14 N1 117.1(3) . . ?
N2 C14 C13 123.0(3) . . ?
N1 C14 C13 119.9(3) . . ?
N2 C15 C16 112.7(3) . . ?
N2 C15 H15A 106(3) . . ?
C16 C15 H15A 108(3) . . ?
N2 C15 H15B 108(2) . . ?
C16 C15 H15B 111(2) . . ?
H15A C15 H15B 112(3) . . ?
C15 C16 C17 111.3(4) . . ?
C15 C16 C19 109.4(4) . . ?
C17 C16 C19 110.7(5) . . ?
C15 C16 C18 107.1(3) . . ?
C17 C16 C18 109.2(4) . . ?
C19 C16 C18 109.1(4) . . ?
C16 C17 H17A 95(4) . . ?
C16 C17 H17B 114(4) . . ?
H17A C17 H17B 127(5) . . ?
C16 C17 H17C 114(3) . . ?
H17A C17 H17C 101(4) . . ?
H17B C17 H17C 105(4) . . ?
C16 C18 H18A 102(2) . . ?
C16 C18 H18B 112(3) . . ?
H18A C18 H18B 119(4) . . ?
C16 C18 H18C 110(3) . . ?
H18A C18 H18C 114(4) . . ?
H18B C18 H18C 101(4) . . ?
C16 C19 H19A 112(3) . . ?
C16 C19 H19B 104(3) . . ?
H19A C19 H19B 107(4) . . ?
C16 C19 H19C 112(3) . . ?
H19A C19 H19C 116(4) . . ?
H19B C19 H19C 105(4) . . ?
N3 C20 C21 108.9(2) . . ?
N3 C20 H20A 113(2) . . ?
C21 C20 H20A 108(2) . . ?
N3 C20 H20B 105.7(18) . . ?
C21 C20 H20B 110.7(18) . . ?
H20A C20 H20B 111(3) . . ?
N4 C21 C22 123.2(3) . . ?
N4 C21 C20 114.2(3) . . ?
C22 C21 C20 122.6(3) . . ?
C21 C22 C23 117.7(3) . . ?
C21 C22 H22 120(2) . . ?
C23 C22 H22 122.2(19) . . ?
C24 C23 C22 120.7(3) . . ?
C24 C23 H23 118(2) . . ?
C22 C23 H23 121(2) . . ?
C23 C24 C25 120.1(3) . . ?
C23 C24 H24 123(2) . . ?
C25 C24 H24 117(2) . . ?
N5 C25 N4 117.7(3) . . ?
N5 C25 C24 122.8(3) . . ?
N4 C25 C24 119.5(3) . . ?
N5 C26 C27 115.0(3) . . ?
N5 C26 H26A 108.4(18) . . ?
C27 C26 H26A 108.0(18) . . ?
N5 C26 H26B 107.6(18) . . ?
C27 C26 H26B 110.6(18) . . ?
H26A C26 H26B 107(3) . . ?
C30 C27 C29 109.9(3) . . ?
C30 C27 C28 109.5(3) . . ?
C29 C27 C28 109.0(3) . . ?
C30 C27 C26 111.0(3) . . ?
C29 C27 C26 107.4(3) . . ?
C28 C27 C26 110.0(3) . . ?
C27 C28 H28A 110(2) . . ?
C27 C28 H28B 108(2) . . ?
H28A C28 H28B 107(3) . . ?
C27 C28 H28C 111(2) . . ?
H28A C28 H28C 107(3) . . ?
H28B C28 H28C 113(3) . . ?
C27 C29 H29A 110(3) . . ?
C27 C29 H29B 109(2) . . ?
H29A C29 H29B 109(3) . . ?
C27 C29 H29C 107(2) . . ?
H29A C29 H29C 109(3) . . ?
H29B C29 H29C 113(3) . . ?
C27 C30 H30A 113(2) . . ?
C27 C30 H30B 111(2) . . ?
H30A C30 H30B 111(3) . . ?
C27 C30 H30C 113(2) . . ?
H30A C30 H30C 104(3) . . ?
H30B C30 H30C 105(3) . . ?

loop_
_geom_bond_atom_site_label_1
_geom_bond_atom_site_label_2
_geom_bond_distance
_geom_bond_site_symmetry_2
_geom_bond_publ_flag
Cu1 N4 2.014(2) . ?
Cu1 N1 2.025(2) . ?
Cu1 N3 2.043(2) . ?
Cu1 Cl1 2.2548(8) . ?
Cu1 S1 2.6605(8) . ?
Cl2 O2 1.336(4) . ?
Cl2 O3 1.358(4) . ?
Cl2 O4A 1.395(11) . ?
Cl2 O1 1.395(4) . ?
Cl2 O3' 1.446(15) . ?
Cl2 O4 1.485(10) . ?
Cl2 O2' 1.592(15) . ?
Cl2 O4' 1.597(18) . ?
S1 C1 1.777(3) . ?
S1 C7 1.813(3) . ?
O4A O3' 1.040(16) . ?
O4A O4' 1.213(18) . ?
N1 C10 1.365(4) . ?
N1 C14 1.370(4) . ?
N2 C14 1.335(4) . ?
N2 C15 1.466(4) . ?
N2 H2N 0.84(3) . ?
N3 C9 1.474(4) . ?
N3 C20 1.486(4) . ?
N3 C8 1.492(4) . ?
N4 C25 1.360(4) . ?
N4 C21 1.366(4) . ?
N5 C25 1.342(4) . ?
N5 C26 1.469(4) . ?
N5 H7N 0.78(3) . ?
C1 C2 1.383(4) . ?
C1 C6 1.395(4) . ?
C2 C3 1.376(5) . ?
C2 H2 0.89(4) . ?
C3 C4 1.388(5) . ?
C3 H3 0.86(4) . ?
C4 C5 1.368(5) . ?
C4 H4 0.84(4) . ?
C5 C6 1.385(5) . ?
C5 H5 0.94(3) . ?
C6 H6 0.92(4) . ?
C7 C8 1.528(4) . ?
C7 H7A 0.96(4) . ?
C7 H7B 1.01(4) . ?
C8 H8A 0.92(3) . ?
C8 H8B 0.99(3) . ?
C9 C10 1.507(4) . ?
C9 H9A 0.88(3) . ?
C9 H9B 0.95(3) . ?
C10 C11 1.363(4) . ?
C11 C12 1.387(5) . ?
C11 H11 0.86(3) . ?
C12 C13 1.358(5) . ?
C12 H12 0.93(3) . ?
C13 C14 1.413(4) . ?
C13 H13 0.95(4) . ?
C15 C16 1.515(5) . ?
C15 H15A 1.03(5) . ?
C15 H15B 0.97(4) . ?
C16 C17 1.521(6) . ?
C16 C19 1.521(5) . ?
C16 C18 1.529(5) . ?
C17 H17A 0.96(6) . ?
C17 H17B 1.07(7) . ?
C17 H17C 1.05(5) . ?
C18 H18A 0.92(4) . ?
C18 H18B 1.01(5) . ?
C18 H18C 0.95(5) . ?
C19 H19A 1.26(8) . ?
C19 H19B 1.00(6) . ?
C19 H19C 0.96(5) . ?
C20 C21 1.507(5) . ?
C20 H20A 0.95(3) . ?
C20 H20B 0.95(3) . ?
C21 C22 1.370(4) . ?
C22 C23 1.382(5) . ?
C22 H22 0.92(3) . ?
C23 C24 1.357(5) . ?
C23 H23 0.87(3) . ?
C24 C25 1.411(4) . ?
C24 H24 0.88(3) . ?
C26 C27 1.533(4) . ?
C26 H26A 0.94(3) . ?
C26 H26B 1.03(3) . ?
C27 C30 1.524(5) . ?
C27 C29 1.525(5) . ?
C27 C28 1.527(5) . ?
C28 H28A 0.94(3) . ?
C28 H28B 1.01(4) . ?
C28 H28C 0.95(4) . ?
C29 H29A 0.93(4) . ?
C29 H29B 0.98(4) . ?
C29 H29C 1.02(4) . ?
C30 H30A 0.87(4) . ?
C30 H30B 1.01(4) . ?
C30 H30C 0.95(4) . ?

loop_
_geom_torsion_atom_site_label_1
_geom_torsion_atom_site_label_2
_geom_torsion_atom_site_label_3
_geom_torsion_atom_site_label_4
_geom_torsion
_geom_torsion_site_symmetry_1
_geom_torsion_site_symmetry_2
_geom_torsion_site_symmetry_3
_geom_torsion_site_symmetry_4
_geom_torsion_publ_flag
N4 Cu1 S1 C1 13.18(13) . . . . ?
N1 Cu1 S1 C1 178.44(13) . . . . ?
N3 Cu1 S1 C1 95.57(13) . . . . ?
Cl1 Cu1 S1 C1 -87.40(11) . . . . ?
N4 Cu1 S1 C7 -93.12(13) . . . . ?
N1 Cu1 S1 C7 72.14(13) . . . . ?
N3 Cu1 S1 C7 -10.73(13) . . . . ?
Cl1 Cu1 S1 C7 166.30(11) . . . . ?
O2 Cl2 O4A O3' 126.1(11) . . . . ?
O3 Cl2 O4A O3' -0.1(12) . . . . ?
O1 Cl2 O4A O3' -121.8(11) . . . . ?
O4 Cl2 O4A O3' -111.4(14) . . . . ?
O2' Cl2 O4A O3' 75.0(13) . . . . ?
O4' Cl2 O4A O3' 137.3(16) . . . . ?
O2 Cl2 O4A O4' -11.2(11) . . . . ?
O3 Cl2 O4A O4' -137.3(10) . . . . ?
O1 Cl2 O4A O4' 100.9(11) . . . . ?
O3' Cl2 O4A O4' -137.3(16) . . . . ?
O4 Cl2 O4A O4' 111.3(14) . . . . ?
O2' Cl2 O4A O4' -62.3(13) . . . . ?
O4' O4A O3' Cl2 54.3(18) . . . . ?
O2 Cl2 O3' O4A -68.7(12) . . . . ?
O3 Cl2 O3' O4A 179.9(13) . . . . ?
O1 Cl2 O3' O4A 96.5(12) . . . . ?
O4 Cl2 O3' O4A 44.0(9) . . . . ?
O2' Cl2 O3' O4A -120.8(11) . . . . ?
O4' Cl2 O3' O4A -30.1(11) . . . . ?
O3' O4A O4' Cl2 -52.7(18) . . . . ?
O2 Cl2 O4' O4A 166.2(14) . . . . ?
O3 Cl2 O4' O4A 66.4(13) . . . . ?
O1 Cl2 O4' O4A -111.7(10) . . . . ?
O3' Cl2 O4' O4A 27.8(11) . . . . ?
O4 Cl2 O4' O4A -43.1(9) . . . . ?
O2' Cl2 O4' O4A 129.7(11) . . . . ?
N4 Cu1 N1 C10 -19.3(5) . . . . ?
N3 Cu1 N1 C10 -10.89(19) . . . . ?
Cl1 Cu1 N1 C10 138.63(18) . . . . ?
S1 Cu1 N1 C10 -98.68(18) . . . . ?
N4 Cu1 N1 C14 148.1(3) . . . . ?
N3 Cu1 N1 C14 156.5(2) . . . . ?
Cl1 Cu1 N1 C14 -54.0(2) . . . . ?
S1 Cu1 N1 C14 68.7(2) . . . . ?
N4 Cu1 N3 C9 -152.32(19) . . . . ?
N1 Cu1 N3 C9 29.84(18) . . . . ?
Cl1 Cu1 N3 C9 -63.6(2) . . . . ?
S1 Cu1 N3 C9 111.44(18) . . . . ?
N4 Cu1 N3 C20 -34.07(18) . . . . ?
N1 Cu1 N3 C20 148.10(19) . . . . ?
Cl1 Cu1 N3 C20 54.6(3) . . . . ?
S1 Cu1 N3 C20 -130.31(18) . . . . ?
N4 Cu1 N3 C8 83.1(2) . . . . ?
N1 Cu1 N3 C8 -94.7(2) . . . . ?
Cl1 Cu1 N3 C8 171.83(16) . . . . ?
S1 Cu1 N3 C8 -13.1(2) . . . . ?
N1 Cu1 N4 C25 -150.8(3) . . . . ?
N3 Cu1 N4 C25 -159.2(2) . . . . ?
Cl1 Cu1 N4 C25 51.1(2) . . . . ?
S1 Cu1 N4 C25 -73.3(2) . . . . ?
N1 Cu1 N4 C21 24.9(5) . . . . ?
N3 Cu1 N4 C21 16.49(18) . . . . ?
Cl1 Cu1 N4 C21 -133.18(18) . . . . ?
S1 Cu1 N4 C21 102.39(18) . . . . ?
C7 S1 C1 C2 -172.5(2) . . . . ?
Cu1 S1 C1 C2 92.5(2) . . . . ?
C7 S1 C1 C6 7.2(3) . . . . ?
Cu1 S1 C1 C6 -87.9(3) . . . . ?
C6 C1 C2 C3 -0.2(4) . . . . ?
S1 C1 C2 C3 179.5(2) . . . . ?
C1 C2 C3 C4 0.1(5) . . . . ?
C2 C3 C4 C5 0.4(5) . . . . ?
C3 C4 C5 C6 -0.7(5) . . . . ?
C4 C5 C6 C1 0.6(5) . . . . ?
C2 C1 C6 C5 -0.2(5) . . . . ?
S1 C1 C6 C5 -179.8(2) . . . . ?
C1 S1 C7 C8 -77.2(3) . . . . ?
Cu1 S1 C7 C8 34.5(2) . . . . ?
C9 N3 C8 C7 -79.2(3) . . . . ?
C20 N3 C8 C7 154.6(3) . . . . ?
Cu1 N3 C8 C7 40.5(3) . . . . ?
S1 C7 C8 N3 -55.0(4) . . . . ?
C20 N3 C9 C10 -155.1(3) . . . . ?
C8 N3 C9 C10 81.0(3) . . . . ?
Cu1 N3 C9 C10 -43.5(3) . . . . ?
C14 N1 C10 C11 -0.1(4) . . . . ?
Cu1 N1 C10 C11 168.5(2) . . . . ?
C14 N1 C10 C9 -179.9(3) . . . . ?
Cu1 N1 C10 C9 -11.4(3) . . . . ?
N3 C9 C10 C11 -142.2(3) . . . . ?
N3 C9 C10 N1 37.6(3) . . . . ?
N1 C10 C11 C12 -2.2(5) . . . . ?
C9 C10 C11 C12 177.7(3) . . . . ?
C10 C11 C12 C13 2.0(5) . . . . ?
C11 C12 C13 C14 0.3(5) . . . . ?
C15 N2 C14 N1 -178.1(3) . . . . ?
C15 N2 C14 C13 1.6(5) . . . . ?
C10 N1 C14 N2 -177.8(3) . . . . ?
Cu1 N1 C14 N2 15.4(4) . . . . ?
C10 N1 C14 C13 2.4(4) . . . . ?
Cu1 N1 C14 C13 -164.3(2) . . . . ?
C12 C13 C14 N2 177.7(3) . . . . ?
C12 C13 C14 N1 -2.6(5) . . . . ?
C14 N2 C15 C16 -164.6(3) . . . . ?
N2 C15 C16 C17 -56.4(6) . . . . ?
N2 C15 C16 C19 66.3(5) . . . . ?
N2 C15 C16 C18 -175.6(4) . . . . ?
C9 N3 C20 C21 158.3(3) . . . . ?
C8 N3 C20 C21 -75.0(3) . . . . ?
Cu1 N3 C20 C21 45.7(3) . . . . ?
C25 N4 C21 C22 0.9(4) . . . . ?
Cu1 N4 C21 C22 -175.3(2) . . . . ?
C25 N4 C21 C20 -177.6(2) . . . . ?
Cu1 N4 C21 C20 6.2(3) . . . . ?
N3 C20 C21 N4 -36.1(3) . . . . ?
N3 C20 C21 C22 145.4(3) . . . . ?
N4 C21 C22 C23 -2.1(5) . . . . ?
C20 C21 C22 C23 176.3(3) . . . . ?
C21 C22 C23 C24 1.8(5) . . . . ?
C22 C23 C24 C25 -0.4(5) . . . . ?
C26 N5 C25 N4 -179.4(3) . . . . ?
C26 N5 C25 C24 0.7(5) . . . . ?
C21 N4 C25 N5 -179.2(2) . . . . ?
Cu1 N4 C25 N5 -3.8(4) . . . . ?
C21 N4 C25 C24 0.6(4) . . . . ?
Cu1 N4 C25 C24 176.0(2) . . . . ?
C23 C24 C25 N5 179.0(3) . . . . ?
C23 C24 C25 N4 -0.9(5) . . . . ?
C25 N5 C26 C27 102.0(4) . . . . ?
N5 C26 C27 C30 -54.0(4) . . . . ?
N5 C26 C27 C29 -174.2(3) . . . . ?
N5 C26 C27 C28 67.3(4) . . . . ?

loop_
_cod_changelog_entry_id
_cod_changelog_entry_author
_cod_changelog_entry_date
_cod_changelog_entry_text
1 'Vaitkus, Antanas' 2022-05-06T18:50:00+03:00 'Updated bibliographic information.'
